data_1550547
loop_
_publ_author_name
'Jones, Cameron'
'Dange, Deepak'
'Gair, Andrew'
'Jones, Dafydd'
'Juckel, Martin'
'Aldridge, Simon'

_publ_section_title
;
 Acyclic 1,2-Dimagnesioethanes/-ethene Derived from Magnesium(I)
 Compounds: Multipurpose Reagents for Organometallic Synthesis
;
_journal_name_full 'Chemical Science'
_journal_paper_doi 10.1039/C9SC00200F
_journal_year 2019
_chemical_formula_sum 'C60 H68 Mg2 N4'
_chemical_formula_weight 893.80
_space_group_crystal_system triclinic
_space_group_IT_number 2
_space_group_name_Hall '-P 1'
_space_group_name_H-M_alt 'P -1'
_symmetry_space_group_name_Hall '-P 1'
_symmetry_space_group_name_H-M 'P -1'
_atom_sites_solution_hydrogens geom
_audit_creation_method SHELXL-2016/6
_audit_update_record
;
2019-01-11 deposited with the CCDC.
2019-02-04 downloaded from the CCDC.
;
_cell_angle_alpha 67.851(10)
_cell_angle_beta 79.390(10)
_cell_angle_gamma 66.344(10)
_cell_formula_units_Z 2
_cell_length_a 13.659(4)
_cell_length_b 14.429(4)
_cell_length_c 15.718(5)
_cell_measurement_reflns_used 16900
_cell_measurement_temperature 123(2)
_cell_measurement_theta_max 26.17
_cell_measurement_theta_min 3.07
_cell_volume 2626.1(14)
_computing_cell_refinement 'Bruker SAINT'
_computing_data_collection 'Bruker APEX2'
_computing_data_reduction 'Bruker SAINT'
_computing_molecular_graphics 'Bruker SHELXTL'
_computing_publication_material 'Bruker SHELXTL'
_computing_structure_refinement 'SHELXL-2016/6 (Sheldrick, 2016)'
_computing_structure_solution 'SHELXS-97 (Sheldrick 2008)'
_diffrn_ambient_temperature 123(2)
_diffrn_measured_fraction_theta_full 0.998
_diffrn_measured_fraction_theta_max 0.990
_diffrn_measurement_device_type 'Bruker Apex X8'
_diffrn_radiation_type MoK\a
_diffrn_radiation_wavelength 0.71073
_diffrn_reflns_av_unetI/netI 0.1313
_diffrn_reflns_Laue_measured_fraction_full 0.998
_diffrn_reflns_Laue_measured_fraction_max 0.990
_diffrn_reflns_limit_h_max 16
_diffrn_reflns_limit_h_min -16
_diffrn_reflns_limit_k_max 17
_diffrn_reflns_limit_k_min -16
_diffrn_reflns_limit_l_max 19
_diffrn_reflns_limit_l_min 0
_diffrn_reflns_number 16900
_diffrn_reflns_point_group_measured_fraction_full 0.998
_diffrn_reflns_point_group_measured_fraction_max 0.990
_diffrn_reflns_theta_full 25.242
_diffrn_reflns_theta_max 26.172
_diffrn_reflns_theta_min 3.068
_diffrn_source 'fine-focus sealed tube'
_exptl_absorpt_coefficient_mu 0.087
_exptl_absorpt_correction_T_max 0.9896
_exptl_absorpt_correction_T_min 0.9721
_exptl_absorpt_correction_type multi-scan
_exptl_absorpt_process_details 'Sortav (Blessing)'
_exptl_crystal_colour yellow
_exptl_crystal_density_diffrn 1.130
_exptl_crystal_description block
_exptl_crystal_F_000 960
_exptl_crystal_size_max 0.250
_exptl_crystal_size_mid 0.180
_exptl_crystal_size_min 0.120
_refine_diff_density_max 0.481
_refine_diff_density_min -0.511
_refine_diff_density_rms 0.089
_refine_ls_extinction_method none
_refine_ls_goodness_of_fit_ref 1.039
_refine_ls_hydrogen_treatment constr
_refine_ls_matrix_type full
_refine_ls_number_parameters 611
_refine_ls_number_reflns 16900
_refine_ls_number_restraints 0
_refine_ls_restrained_S_all 1.039
_refine_ls_R_factor_all 0.1640
_refine_ls_R_factor_gt 0.0916
_refine_ls_shift/su_max 0.000
_refine_ls_shift/su_mean 0.000
_refine_ls_structure_factor_coef Fsqd
_refine_ls_weighting_details 'w=1/[\s^2^(Fo^2^)+(0.1369P)^2^+1.3421P] where P=(Fo^2^+2Fc^2^)/3'
_refine_ls_weighting_scheme calc
_refine_ls_wR_factor_gt 0.2142
_refine_ls_wR_factor_ref 0.2650
_reflns_Friedel_coverage 0.000
_reflns_number_gt 10112
_reflns_number_total 16900
_reflns_threshold_expression 'I > 2\s(I)'
_cod_data_source_file c9sc00200f2.cif
_cod_data_source_block Cj1328
_cod_original_cell_volume 2626.1(13)
_cod_database_code 1550547
_shelx_shelxl_version_number 2016/6
_shelx_space_group_comment
;
The symmetry employed for this shelxl refinement is uniquely defined
by the following loop, which should always be used as a source of
symmetry information in preference to the above space-group names.
They are only intended as comments.
;
_shelx_estimated_absorpt_t_min 0.979
_shelx_estimated_absorpt_t_max 0.990

loop_
_space_group_symop_operation_xyz
'x, y, z'
'-x, -y, -z'

loop_
_atom_site_label
_atom_site_type_symbol
_atom_site_fract_x
_atom_site_fract_y
_atom_site_fract_z
_atom_site_U_iso_or_equiv
_atom_site_adp_type
_atom_site_occupancy
_atom_site_site_symmetry_order
_atom_site_calc_flag
_atom_site_refinement_flags_posn
_atom_site_refinement_flags_adp
Mg1 Mg 0.26357(13) 0.22852(13) 0.70338(11) 0.0214(4) Uani 1 1 d . .
Mg2 Mg 0.26303(14) 0.53483(13) 0.75641(12) 0.0243(4) Uani 1 1 d . .
N1 N 0.3522(3) 0.0968(3) 0.6670(3) 0.0208(9) Uani 1 1 d . .
N2 N 0.1271(3) 0.1979(3) 0.7211(3) 0.0216(9) Uani 1 1 d . .
N3 N 0.3721(3) 0.5506(3) 0.8164(3) 0.0230(10) Uani 1 1 d . .
N4 N 0.1519(3) 0.6781(3) 0.7574(3) 0.0243(10) Uani 1 1 d . .
C1 C 0.4664(4) 0.0639(4) 0.6701(3) 0.0221(11) Uani 1 1 d . .
C2 C 0.5183(4) 0.1261(4) 0.6019(3) 0.0215(11) Uani 1 1 d . .
C3 C 0.6264(4) 0.1024(4) 0.6119(4) 0.0280(13) Uani 1 1 d . .
H3 H 0.662624 0.144019 0.566302 0.034 Uiso 1 1 calc R U
C4 C 0.6819(4) 0.0196(4) 0.6865(4) 0.0307(13) Uani 1 1 d . .
C5 C 0.6290(4) -0.0411(4) 0.7511(4) 0.0317(13) Uani 1 1 d . .
H5 H 0.666894 -0.098692 0.801901 0.038 Uiso 1 1 calc R U
C6 C 0.5212(4) -0.0208(4) 0.7444(4) 0.0281(12) Uani 1 1 d . .
C7 C 0.4600(4) 0.2158(4) 0.5202(3) 0.0278(12) Uani 1 1 d . .
H7A H 0.418918 0.190865 0.494579 0.042 Uiso 1 1 calc R U
H7B H 0.511729 0.238491 0.473372 0.042 Uiso 1 1 calc R U
H7C H 0.411181 0.276701 0.539239 0.042 Uiso 1 1 calc R U
C8 C 0.4661(5) -0.0894(5) 0.8164(4) 0.0409(15) Uani 1 1 d . .
H8A H 0.451393 -0.134107 0.790194 0.061 Uiso 1 1 calc R U
H8B H 0.398628 -0.043165 0.837138 0.061 Uiso 1 1 calc R U
H8C H 0.512351 -0.135644 0.868743 0.061 Uiso 1 1 calc R U
C9 C 0.7985(4) -0.0022(5) 0.6953(5) 0.0487(17) Uani 1 1 d . .
H9A H 0.822544 -0.055586 0.755557 0.073 Uiso 1 1 calc R U
H9B H 0.806459 0.064642 0.689104 0.073 Uiso 1 1 calc R U
H9C H 0.841829 -0.029626 0.646828 0.073 Uiso 1 1 calc R U
C10 C 0.3102(4) 0.0433(4) 0.6406(3) 0.0232(11) Uani 1 1 d . .
C11 C 0.3815(4) -0.0443(5) 0.6027(4) 0.0364(14) Uani 1 1 d . .
H11A H 0.456455 -0.059268 0.610646 0.055 Uiso 1 1 calc R U
H11B H 0.369089 -0.021123 0.537189 0.055 Uiso 1 1 calc R U
H11C H 0.365257 -0.109511 0.635688 0.055 Uiso 1 1 calc R U
C12 C 0.2003(4) 0.0654(4) 0.6448(3) 0.0236(12) Uani 1 1 d . .
H12 H 0.179588 0.028439 0.616682 0.028 Uiso 1 1 calc R U
C13 C 0.1155(4) 0.1340(4) 0.6842(3) 0.0232(12) Uani 1 1 d . .
C14 C 0.0048(4) 0.1335(4) 0.6834(4) 0.0277(13) Uani 1 1 d . .
H14A H -0.022602 0.108805 0.746758 0.042 Uiso 1 1 calc R U
H14B H 0.008703 0.085125 0.651769 0.042 Uiso 1 1 calc R U
H14C H -0.043342 0.206425 0.651212 0.042 Uiso 1 1 calc R U
C15 C 0.0383(4) 0.2519(4) 0.7716(3) 0.0221(11) Uani 1 1 d . .
C16 C -0.0227(4) 0.3608(4) 0.7303(3) 0.0229(11) Uani 1 1 d . .
C17 C -0.1018(4) 0.4134(4) 0.7830(4) 0.0293(13) Uani 1 1 d . .
H17 H -0.143868 0.486964 0.755077 0.035 Uiso 1 1 calc R U
C18 C -0.1218(4) 0.3627(5) 0.8749(4) 0.0337(14) Uani 1 1 d . .
C19 C -0.0602(4) 0.2551(5) 0.9138(4) 0.0307(13) Uani 1 1 d . .
H19 H -0.073233 0.219069 0.976792 0.037 Uiso 1 1 calc R U
C20 C 0.0204(4) 0.1976(4) 0.8641(4) 0.0252(12) Uani 1 1 d . .
C21 C -0.0031(4) 0.4204(4) 0.6320(4) 0.0328(14) Uani 1 1 d . .
H21A H 0.061376 0.436718 0.626118 0.049 Uiso 1 1 calc R U
H21B H -0.064546 0.487569 0.610794 0.049 Uiso 1 1 calc R U
H21C H 0.006603 0.376120 0.594487 0.049 Uiso 1 1 calc R U
C22 C 0.0864(4) 0.0816(4) 0.9085(4) 0.0345(14) Uani 1 1 d . .
H22A H 0.066734 0.037316 0.885390 0.052 Uiso 1 1 calc R U
H22B H 0.073399 0.061156 0.975265 0.052 Uiso 1 1 calc R U
H22C H 0.162372 0.070308 0.893833 0.052 Uiso 1 1 calc R U
C23 C -0.2083(5) 0.4228(5) 0.9294(4) 0.0478(17) Uani 1 1 d . .
H23A H -0.202161 0.379558 0.994867 0.072 Uiso 1 1 calc R U
H23B H -0.278384 0.437268 0.909314 0.072 Uiso 1 1 calc R U
H23C H -0.201012 0.490975 0.919745 0.072 Uiso 1 1 calc R U
C24 C 0.4701(4) 0.4585(4) 0.8356(3) 0.0219(11) Uani 1 1 d . .
C25 C 0.5612(4) 0.4582(4) 0.7775(4) 0.0255(12) Uani 1 1 d . .
C26 C 0.6503(4) 0.3624(4) 0.7933(4) 0.0307(13) Uani 1 1 d . .
H26 H 0.713006 0.362041 0.755125 0.037 Uiso 1 1 calc R U
C27 C 0.6507(4) 0.2685(4) 0.8621(4) 0.0271(12) Uani 1 1 d . .
C28 C 0.5602(4) 0.2717(4) 0.9191(4) 0.0256(12) Uani 1 1 d . .
H28 H 0.559735 0.208034 0.967813 0.031 Uiso 1 1 calc R U
C29 C 0.4700(4) 0.3647(4) 0.9078(3) 0.0211(11) Uani 1 1 d . .
C30 C 0.5640(5) 0.5580(5) 0.7004(4) 0.0379(14) Uani 1 1 d . .
H30A H 0.490762 0.607576 0.684048 0.057 Uiso 1 1 calc R U
H30B H 0.602898 0.538830 0.646800 0.057 Uiso 1 1 calc R U
H30C H 0.600239 0.592658 0.719932 0.057 Uiso 1 1 calc R U
C31 C 0.7470(4) 0.1651(5) 0.8745(4) 0.0431(16) Uani 1 1 d . .
H31A H 0.752027 0.120636 0.939624 0.065 Uiso 1 1 calc R U
H31B H 0.812011 0.181920 0.853316 0.065 Uiso 1 1 calc R U
H31C H 0.739332 0.125985 0.838491 0.065 Uiso 1 1 calc R U
C32 C 0.3752(4) 0.3653(4) 0.9737(3) 0.0270(12) Uani 1 1 d . .
H32A H 0.378365 0.291339 1.006270 0.040 Uiso 1 1 calc R U
H32B H 0.309180 0.407235 0.939691 0.040 Uiso 1 1 calc R U
H32C H 0.376056 0.397535 1.018250 0.040 Uiso 1 1 calc R U
C33 C 0.3580(4) 0.6344(4) 0.8398(4) 0.0249(12) Uani 1 1 d . .
C34 C 0.4434(4) 0.6336(5) 0.8887(4) 0.0330(14) Uani 1 1 d . .
H34A H 0.465567 0.567095 0.941538 0.049 Uiso 1 1 calc R U
H34B H 0.415148 0.695472 0.910081 0.049 Uiso 1 1 calc R U
H34C H 0.505123 0.637692 0.846406 0.049 Uiso 1 1 calc R U
C35 C 0.2637(4) 0.7261(4) 0.8233(4) 0.0283(12) Uani 1 1 d . .
H35 H 0.265344 0.783444 0.838131 0.034 Uiso 1 1 calc R U
C36 C 0.1672(4) 0.7455(4) 0.7881(4) 0.0254(12) Uani 1 1 d . .
C37 C 0.0764(4) 0.8490(4) 0.7873(4) 0.0354(14) Uani 1 1 d . .
H37A H 0.042968 0.884087 0.727552 0.053 Uiso 1 1 calc R U
H37B H 0.103941 0.896692 0.797889 0.053 Uiso 1 1 calc R U
H37C H 0.023122 0.833500 0.835972 0.053 Uiso 1 1 calc R U
C38 C 0.0485(4) 0.7054(4) 0.7251(4) 0.0264(12) Uani 1 1 d . .
C39 C 0.0280(4) 0.7603(4) 0.6319(4) 0.0335(14) Uani 1 1 d . .
C40 C -0.0686(5) 0.7777(5) 0.6006(4) 0.0421(16) Uani 1 1 d . .
H40 H -0.082395 0.814046 0.537088 0.051 Uiso 1 1 calc R U
C41 C -0.1460(5) 0.7429(5) 0.6600(5) 0.0435(16) Uani 1 1 d . .
C42 C -0.1238(5) 0.6898(4) 0.7519(5) 0.0408(16) Uani 1 1 d . .
H42 H -0.175722 0.665771 0.793154 0.049 Uiso 1 1 calc R U
C43 C -0.0279(4) 0.6702(4) 0.7859(4) 0.0339(14) Uani 1 1 d . .
C44 C 0.1076(5) 0.8025(5) 0.5664(4) 0.0459(16) Uani 1 1 d . .
H44A H 0.175890 0.742911 0.567448 0.069 Uiso 1 1 calc R U
H44B H 0.118236 0.855359 0.585003 0.069 Uiso 1 1 calc R U
H44C H 0.080695 0.836670 0.504127 0.069 Uiso 1 1 calc R U
C45 C -0.2502(5) 0.7613(6) 0.6246(6) 0.068(2) Uani 1 1 d . .
H45A H -0.294655 0.837903 0.606648 0.102 Uiso 1 1 calc R U
H45B H -0.288009 0.720035 0.672935 0.102 Uiso 1 1 calc R U
H45C H -0.235356 0.737733 0.571069 0.102 Uiso 1 1 calc R U
C46 C -0.0045(5) 0.6097(5) 0.8866(4) 0.0446(16) Uani 1 1 d . .
H46A H 0.011324 0.654073 0.912415 0.067 Uiso 1 1 calc R U
H46B H 0.057325 0.542693 0.892940 0.067 Uiso 1 1 calc R U
H46C H -0.066879 0.593123 0.919645 0.067 Uiso 1 1 calc R U
C47 C 0.2901(4) 0.4675(4) 0.5966(3) 0.0206(11) Uani 1 1 d . .
C48 C 0.3669(4) 0.5110(4) 0.5938(4) 0.0277(12) Uani 1 1 d . .
H48 H 0.411025 0.481919 0.644747 0.033 Uiso 1 1 calc R U
C49 C 0.3796(5) 0.5951(5) 0.5183(4) 0.0353(14) Uani 1 1 d . .
H49 H 0.432142 0.622640 0.518262 0.042 Uiso 1 1 calc R U
C50 C 0.3172(5) 0.6390(5) 0.4435(4) 0.0350(14) Uani 1 1 d . .
H50 H 0.325429 0.697389 0.392223 0.042 Uiso 1 1 calc R U
C51 C 0.2426(4) 0.5971(4) 0.4442(4) 0.0319(13) Uani 1 1 d . .
H51 H 0.198841 0.627057 0.392898 0.038 Uiso 1 1 calc R U
C52 C 0.2303(4) 0.5126(4) 0.5180(4) 0.0268(12) Uani 1 1 d . .
H52 H 0.179769 0.483859 0.515509 0.032 Uiso 1 1 calc R U
C53 C 0.2783(4) 0.3769(4) 0.6762(3) 0.0205(11) Uani 1 1 d . .
C54 C 0.2670(4) 0.3855(4) 0.7616(3) 0.0209(11) Uani 1 1 d . .
C55 C 0.2739(4) 0.2877(4) 0.8420(4) 0.0238(12) Uani 1 1 d . .
C56 C 0.3663(4) 0.1938(4) 0.8519(4) 0.0306(13) Uani 1 1 d . .
H56 H 0.419980 0.192371 0.803945 0.037 Uiso 1 1 calc R U
C57 C 0.3805(5) 0.1036(5) 0.9304(4) 0.0397(15) Uani 1 1 d . .
H57 H 0.443349 0.041372 0.935275 0.048 Uiso 1 1 calc R U
C58 C 0.3046(6) 0.1037(5) 1.0007(4) 0.0485(18) Uani 1 1 d . .
H58 H 0.314872 0.042642 1.055055 0.058 Uiso 1 1 calc R U
C59 C 0.2124(5) 0.1946(5) 0.9910(4) 0.0431(16) Uani 1 1 d . .
H59 H 0.158656 0.194719 1.038928 0.052 Uiso 1 1 calc R U
C60 C 0.1968(5) 0.2841(5) 0.9141(4) 0.0324(13) Uani 1 1 d . .
H60 H 0.132563 0.344906 0.909650 0.039 Uiso 1 1 calc R U

loop_
_atom_site_aniso_label
_atom_site_aniso_U_11
_atom_site_aniso_U_22
_atom_site_aniso_U_33
_atom_site_aniso_U_23
_atom_site_aniso_U_13
_atom_site_aniso_U_12
Mg1 0.0186(9) 0.0220(9) 0.0274(10) -0.0110(8) -0.0002(7) -0.0088(8)
Mg2 0.0221(9) 0.0206(9) 0.0322(10) -0.0108(8) -0.0080(8) -0.0051(8)
N1 0.018(2) 0.020(2) 0.024(2) -0.0081(19) 0.0021(17) -0.0062(18)
N2 0.019(2) 0.022(2) 0.026(2) -0.010(2) 0.0004(18) -0.0083(18)
N3 0.021(2) 0.018(2) 0.028(2) -0.008(2) -0.0054(18) -0.0041(18)
N4 0.022(2) 0.020(2) 0.033(3) -0.010(2) -0.0096(19) -0.0040(19)
C1 0.020(3) 0.021(3) 0.027(3) -0.014(2) -0.002(2) -0.003(2)
C2 0.022(3) 0.020(3) 0.024(3) -0.014(2) 0.003(2) -0.005(2)
C3 0.023(3) 0.034(3) 0.034(3) -0.017(3) 0.004(2) -0.014(3)
C4 0.022(3) 0.034(3) 0.040(3) -0.025(3) -0.006(3) 0.000(3)
C5 0.030(3) 0.025(3) 0.030(3) -0.009(3) -0.012(3) 0.005(3)
C6 0.034(3) 0.021(3) 0.026(3) -0.009(2) -0.002(2) -0.006(2)
C7 0.030(3) 0.026(3) 0.027(3) -0.008(3) 0.002(2) -0.012(2)
C8 0.049(4) 0.031(3) 0.030(3) -0.003(3) -0.004(3) -0.007(3)
C9 0.022(3) 0.057(4) 0.073(5) -0.035(4) -0.009(3) -0.005(3)
C10 0.028(3) 0.022(3) 0.023(3) -0.010(2) 0.003(2) -0.011(2)
C11 0.035(3) 0.038(3) 0.045(4) -0.027(3) 0.008(3) -0.013(3)
C12 0.023(3) 0.025(3) 0.027(3) -0.012(2) 0.000(2) -0.011(2)
C13 0.022(3) 0.024(3) 0.025(3) -0.007(2) -0.004(2) -0.011(2)
C14 0.024(3) 0.031(3) 0.032(3) -0.012(3) -0.003(2) -0.012(2)
C15 0.017(3) 0.027(3) 0.028(3) -0.011(2) 0.000(2) -0.011(2)
C16 0.016(3) 0.028(3) 0.029(3) -0.011(2) -0.001(2) -0.011(2)
C17 0.018(3) 0.027(3) 0.042(4) -0.014(3) -0.007(2) -0.003(2)
C18 0.023(3) 0.045(4) 0.043(4) -0.028(3) 0.004(3) -0.011(3)
C19 0.031(3) 0.041(4) 0.023(3) -0.013(3) 0.008(2) -0.018(3)
C20 0.023(3) 0.030(3) 0.027(3) -0.009(3) 0.001(2) -0.014(2)
C21 0.023(3) 0.032(3) 0.032(3) -0.002(3) -0.006(2) -0.005(3)
C22 0.037(3) 0.033(3) 0.029(3) -0.004(3) -0.004(3) -0.014(3)
C23 0.032(3) 0.061(4) 0.055(4) -0.036(4) 0.010(3) -0.010(3)
C24 0.023(3) 0.023(3) 0.023(3) -0.011(2) -0.006(2) -0.007(2)
C25 0.026(3) 0.031(3) 0.025(3) -0.010(2) -0.004(2) -0.013(3)
C26 0.018(3) 0.046(4) 0.032(3) -0.018(3) 0.004(2) -0.014(3)
C27 0.021(3) 0.032(3) 0.030(3) -0.014(3) -0.003(2) -0.006(2)
C28 0.031(3) 0.025(3) 0.025(3) -0.010(2) -0.002(2) -0.012(2)
C29 0.019(3) 0.025(3) 0.024(3) -0.011(2) -0.005(2) -0.008(2)
C30 0.038(3) 0.040(4) 0.038(4) -0.007(3) 0.000(3) -0.024(3)
C31 0.027(3) 0.039(4) 0.058(4) -0.019(3) 0.006(3) -0.007(3)
C32 0.026(3) 0.031(3) 0.024(3) -0.011(3) -0.002(2) -0.008(2)
C33 0.028(3) 0.022(3) 0.029(3) -0.008(2) -0.004(2) -0.012(2)
C34 0.036(3) 0.027(3) 0.043(4) -0.013(3) -0.014(3) -0.011(3)
C35 0.038(3) 0.017(3) 0.033(3) -0.007(2) -0.008(3) -0.012(3)
C36 0.027(3) 0.020(3) 0.028(3) -0.005(2) -0.005(2) -0.008(2)
C37 0.034(3) 0.027(3) 0.043(4) -0.014(3) -0.009(3) -0.005(3)
C38 0.023(3) 0.021(3) 0.034(3) -0.012(3) -0.007(2) -0.001(2)
C39 0.031(3) 0.029(3) 0.037(3) -0.015(3) -0.011(3) -0.001(3)
C40 0.043(4) 0.041(4) 0.043(4) -0.015(3) -0.020(3) -0.007(3)
C41 0.035(3) 0.030(3) 0.068(5) -0.018(3) -0.030(3) -0.001(3)
C42 0.033(3) 0.024(3) 0.067(5) -0.009(3) -0.013(3) -0.013(3)
C43 0.033(3) 0.023(3) 0.042(4) -0.007(3) -0.011(3) -0.006(3)
C44 0.045(4) 0.051(4) 0.033(4) -0.012(3) -0.007(3) -0.008(3)
C45 0.042(4) 0.066(5) 0.107(6) -0.029(5) -0.037(4) -0.015(4)
C46 0.037(4) 0.034(4) 0.049(4) -0.002(3) -0.005(3) -0.010(3)
C47 0.017(3) 0.017(3) 0.029(3) -0.012(2) 0.000(2) -0.003(2)
C48 0.024(3) 0.034(3) 0.030(3) -0.013(3) -0.002(2) -0.013(2)
C49 0.041(4) 0.038(3) 0.038(4) -0.017(3) 0.006(3) -0.024(3)
C50 0.046(4) 0.029(3) 0.031(3) -0.008(3) 0.009(3) -0.020(3)
C51 0.035(3) 0.032(3) 0.024(3) -0.007(3) 0.001(2) -0.010(3)
C52 0.027(3) 0.029(3) 0.030(3) -0.013(3) 0.002(2) -0.014(2)
C53 0.012(2) 0.018(3) 0.032(3) -0.009(2) -0.004(2) -0.004(2)
C54 0.016(2) 0.020(3) 0.025(3) -0.008(2) -0.003(2) -0.003(2)
C55 0.028(3) 0.021(3) 0.027(3) -0.010(2) -0.006(2) -0.010(2)
C56 0.037(3) 0.028(3) 0.030(3) -0.012(3) -0.012(2) -0.009(3)
C57 0.050(4) 0.029(3) 0.036(4) -0.006(3) -0.024(3) -0.006(3)
C58 0.083(5) 0.037(4) 0.034(4) -0.001(3) -0.022(4) -0.032(4)
C59 0.063(4) 0.050(4) 0.027(3) -0.007(3) -0.001(3) -0.037(4)
C60 0.039(3) 0.032(3) 0.030(3) -0.012(3) 0.000(3) -0.016(3)

loop_
_atom_type_symbol
_atom_type_description
_atom_type_scat_dispersion_real
_atom_type_scat_dispersion_imag
_atom_type_scat_source
C C 0.0033 0.0016 'International Tables Vol C Tables 4.2.6.8 and 6.1.1.4'
H H 0.0000 0.0000 'International Tables Vol C Tables 4.2.6.8 and 6.1.1.4'
N N 0.0061 0.0033 'International Tables Vol C Tables 4.2.6.8 and 6.1.1.4'
Mg Mg 0.0486 0.0363 'International Tables Vol C Tables 4.2.6.8 and 6.1.1.4'

loop_
_geom_angle_atom_site_label_1
_geom_angle_atom_site_label_2
_geom_angle_atom_site_label_3
_geom_angle
N2 Mg1 N1 92.96(17)
N2 Mg1 C53 127.88(18)
N1 Mg1 C53 133.95(19)
N2 Mg1 C55 108.45(17)
N1 Mg1 C55 132.63(17)
C53 Mg1 C55 60.01(18)
N2 Mg1 C56 120.27(18)
N1 Mg1 C56 102.45(17)
C53 Mg1 C56 76.71(18)
C55 Mg1 C56 30.33(15)
N2 Mg1 C54 119.51(16)
N1 Mg1 C54 146.03(17)
C53 Mg1 C54 28.86(16)
C55 Mg1 C54 31.55(14)
C56 Mg1 C54 54.13(15)
N4 Mg2 N3 92.85(17)
N4 Mg2 C54 137.86(19)
N3 Mg2 C54 123.28(19)
N4 Mg2 C48 120.12(18)
N3 Mg2 C48 102.89(17)
C54 Mg2 C48 75.66(18)
C10 N1 C1 120.9(4)
C10 N1 Mg1 123.7(3)
C1 N1 Mg1 115.3(3)
C13 N2 C15 119.1(4)
C13 N2 Mg1 122.5(3)
C15 N2 Mg1 118.4(3)
C33 N3 C24 120.4(4)
C33 N3 Mg2 125.7(3)
C24 N3 Mg2 113.8(3)
C36 N4 C38 119.1(4)
C36 N4 Mg2 124.6(3)
C38 N4 Mg2 116.3(3)
C6 C1 C2 121.0(5)
C6 C1 N1 120.2(5)
C2 C1 N1 118.4(4)
C3 C2 C1 118.2(5)
C3 C2 C7 120.7(5)
C1 C2 C7 121.1(4)
C4 C3 C2 121.7(5)
C4 C3 H3 119.2
C2 C3 H3 119.2
C5 C4 C3 118.5(5)
C5 C4 C9 121.6(5)
C3 C4 C9 119.9(5)
C4 C5 C6 122.1(5)
C4 C5 H5 119.0
C6 C5 H5 119.0
C1 C6 C5 118.5(5)
C1 C6 C8 121.0(5)
C5 C6 C8 120.5(5)
C2 C7 H7A 109.5
C2 C7 H7B 109.5
H7A C7 H7B 109.5
C2 C7 H7C 109.5
H7A C7 H7C 109.5
H7B C7 H7C 109.5
C6 C8 H8A 109.5
C6 C8 H8B 109.5
H8A C8 H8B 109.5
C6 C8 H8C 109.5
H8A C8 H8C 109.5
H8B C8 H8C 109.5
C4 C9 H9A 109.5
C4 C9 H9B 109.5
H9A C9 H9B 109.5
C4 C9 H9C 109.5
H9A C9 H9C 109.5
H9B C9 H9C 109.5
N1 C10 C12 123.1(4)
N1 C10 C11 120.3(4)
C12 C10 C11 116.6(4)
C10 C11 H11A 109.5
C10 C11 H11B 109.5
H11A C11 H11B 109.5
C10 C11 H11C 109.5
H11A C11 H11C 109.5
H11B C11 H11C 109.5
C10 C12 C13 129.9(5)
C10 C12 H12 115.1
C13 C12 H12 115.1
N2 C13 C12 124.1(4)
N2 C13 C14 119.1(4)
C12 C13 C14 116.8(4)
C13 C14 H14A 109.5
C13 C14 H14B 109.5
H14A C14 H14B 109.5
C13 C14 H14C 109.5
H14A C14 H14C 109.5
H14B C14 H14C 109.5
C20 C15 C16 120.8(5)
C20 C15 N2 119.2(4)
C16 C15 N2 119.7(4)
C17 C16 C15 118.5(5)
C17 C16 C21 120.0(5)
C15 C16 C21 121.4(5)
C18 C17 C16 122.4(5)
C18 C17 H17 118.8
C16 C17 H17 118.8
C17 C18 C19 117.7(5)
C17 C18 C23 120.6(5)
C19 C18 C23 121.6(6)
C18 C19 C20 122.5(5)
C18 C19 H19 118.8
C20 C19 H19 118.8
C19 C20 C15 118.0(5)
C19 C20 C22 121.2(5)
C15 C20 C22 120.8(5)
C16 C21 H21A 109.5
C16 C21 H21B 109.5
H21A C21 H21B 109.5
C16 C21 H21C 109.5
H21A C21 H21C 109.5
H21B C21 H21C 109.5
C20 C22 H22A 109.5
C20 C22 H22B 109.5
H22A C22 H22B 109.5
C20 C22 H22C 109.5
H22A C22 H22C 109.5
H22B C22 H22C 109.5
C18 C23 H23A 109.5
C18 C23 H23B 109.5
H23A C23 H23B 109.5
C18 C23 H23C 109.5
H23A C23 H23C 109.5
H23B C23 H23C 109.5
C29 C24 C25 120.1(5)
C29 C24 N3 118.8(4)
C25 C24 N3 120.8(5)
C26 C25 C24 118.3(5)
C26 C25 C30 120.5(5)
C24 C25 C30 121.2(5)
C27 C26 C25 122.5(5)
C27 C26 H26 118.7
C25 C26 H26 118.7
C26 C27 C28 117.8(5)
C26 C27 C31 121.0(5)
C28 C27 C31 121.2(5)
C27 C28 C29 122.3(5)
C27 C28 H28 118.9
C29 C28 H28 118.9
C28 C29 C24 119.0(5)
C28 C29 C32 120.3(5)
C24 C29 C32 120.7(4)
C25 C30 H30A 109.5
C25 C30 H30B 109.5
H30A C30 H30B 109.5
C25 C30 H30C 109.5
H30A C30 H30C 109.5
H30B C30 H30C 109.5
C27 C31 H31A 109.5
C27 C31 H31B 109.5
H31A C31 H31B 109.5
C27 C31 H31C 109.5
H31A C31 H31C 109.5
H31B C31 H31C 109.5
C29 C32 H32A 109.5
C29 C32 H32B 109.5
H32A C32 H32B 109.5
C29 C32 H32C 109.5
H32A C32 H32C 109.5
H32B C32 H32C 109.5
N3 C33 C35 122.9(5)
N3 C33 C34 120.5(5)
C35 C33 C34 116.6(4)
C33 C34 H34A 109.5
C33 C34 H34B 109.5
H34A C34 H34B 109.5
C33 C34 H34C 109.5
H34A C34 H34C 109.5
H34B C34 H34C 109.5
C33 C35 C36 129.6(5)
C33 C35 H35 115.2
C36 C35 H35 115.2
N4 C36 C35 124.1(5)
N4 C36 C37 119.3(4)
C35 C36 C37 116.6(5)
C36 C37 H37A 109.5
C36 C37 H37B 109.5
H37A C37 H37B 109.5
C36 C37 H37C 109.5
H37A C37 H37C 109.5
H37B C37 H37C 109.5
C39 C38 C43 120.4(5)
C39 C38 N4 119.6(5)
C43 C38 N4 119.8(5)
C40 C39 C38 118.9(6)
C40 C39 C44 120.1(5)
C38 C39 C44 121.0(5)
C39 C40 C41 121.7(6)
C39 C40 H40 119.2
C41 C40 H40 119.2
C42 C41 C40 118.1(5)
C42 C41 C45 121.0(6)
C40 C41 C45 121.0(6)
C41 C42 C43 122.1(6)
C41 C42 H42 119.0
C43 C42 H42 119.0
C42 C43 C38 118.9(5)
C42 C43 C46 121.1(5)
C38 C43 C46 120.0(5)
C39 C44 H44A 109.5
C39 C44 H44B 109.5
H44A C44 H44B 109.5
C39 C44 H44C 109.5
H44A C44 H44C 109.5
H44B C44 H44C 109.5
C41 C45 H45A 109.5
C41 C45 H45B 109.5
H45A C45 H45B 109.5
C41 C45 H45C 109.5
H45A C45 H45C 109.5
H45B C45 H45C 109.5
C43 C46 H46A 109.5
C43 C46 H46B 109.5
H46A C46 H46B 109.5
C43 C46 H46C 109.5
H46A C46 H46C 109.5
H46B C46 H46C 109.5
C52 C47 C48 115.9(5)
C52 C47 C53 122.8(4)
C48 C47 C53 121.2(4)
C49 C48 C47 121.4(5)
C49 C48 Mg2 123.7(4)
C47 C48 Mg2 82.7(3)
C49 C48 H48 119.3
C47 C48 H48 119.3
Mg2 C48 H48 64.1
C50 C49 C48 120.8(5)
C50 C49 H49 119.6
C48 C49 H49 119.6
C49 C50 C51 118.8(5)
C49 C50 H50 120.6
C51 C50 H50 120.6
C52 C51 C50 121.0(5)
C52 C51 H51 119.5
C50 C51 H51 119.5
C51 C52 C47 122.0(5)
C51 C52 H52 119.0
C47 C52 H52 119.0
C54 C53 C47 117.7(4)
C54 C53 Mg1 103.3(3)
C47 C53 Mg1 138.9(4)
C53 C54 C55 117.4(4)
C53 C54 Mg2 112.5(3)
C55 C54 Mg2 129.5(3)
C53 C54 Mg1 47.9(2)
C55 C54 Mg1 70.6(3)
Mg2 C54 Mg1 159.8(2)
C60 C55 C56 116.6(5)
C60 C55 C54 123.7(5)
C56 C55 C54 119.5(5)
C60 C55 Mg1 119.6(3)
C56 C55 Mg1 77.2(3)
C54 C55 Mg1 77.8(3)
C57 C56 C55 121.4(5)
C57 C56 Mg1 122.8(4)
C55 C56 Mg1 72.5(3)
C57 C56 H56 119.3
C55 C56 H56 119.3
Mg1 C56 H56 75.7
C58 C57 C56 120.5(6)
C58 C57 H57 119.8
C56 C57 H57 119.8
C57 C58 C59 118.7(6)
C57 C58 H58 120.7
C59 C58 H58 120.7
C60 C59 C58 121.7(6)
C60 C59 H59 119.2
C58 C59 H59 119.2
C59 C60 C55 121.1(6)
C59 C60 H60 119.5
C55 C60 H60 119.5

loop_
_geom_bond_atom_site_label_1
_geom_bond_atom_site_label_2
_geom_bond_distance
Mg1 N2 2.030(4)
Mg1 N1 2.031(4)
Mg1 C53 2.106(5)
Mg1 C55 2.666(5)
Mg1 C56 2.727(5)
Mg1 C54 2.763(5)
Mg2 N4 2.018(4)
Mg2 N3 2.026(4)
Mg2 C54 2.104(5)
Mg2 C48 2.758(5)
N1 C10 1.334(6)
N1 C1 1.442(6)
N2 C13 1.329(6)
N2 C15 1.436(6)
N3 C33 1.327(6)
N3 C24 1.439(6)
N4 C36 1.334(6)
N4 C38 1.440(6)
C1 C6 1.390(7)
C1 C2 1.400(7)
C2 C3 1.400(7)
C2 C7 1.503(7)
C3 C4 1.387(7)
C3 H3 0.9500
C4 C5 1.374(8)
C4 C9 1.516(7)
C5 C6 1.398(7)
C5 H5 0.9500
C6 C8 1.505(8)
C7 H7A 0.9800
C7 H7B 0.9800
C7 H7C 0.9800
C8 H8A 0.9800
C8 H8B 0.9800
C8 H8C 0.9800
C9 H9A 0.9800
C9 H9B 0.9800
C9 H9C 0.9800
C10 C12 1.398(7)
C10 C11 1.506(7)
C11 H11A 0.9800
C11 H11B 0.9800
C11 H11C 0.9800
C12 C13 1.408(7)
C12 H12 0.9500
C13 C14 1.518(7)
C14 H14A 0.9800
C14 H14B 0.9800
C14 H14C 0.9800
C15 C20 1.397(7)
C15 C16 1.402(7)
C16 C17 1.384(7)
C16 C21 1.493(7)
C17 C18 1.383(8)
C17 H17 0.9500
C18 C19 1.385(8)
C18 C23 1.500(7)
C19 C20 1.397(7)
C19 H19 0.9500
C20 C22 1.498(7)
C21 H21A 0.9800
C21 H21B 0.9800
C21 H21C 0.9800
C22 H22A 0.9800
C22 H22B 0.9800
C22 H22C 0.9800
C23 H23A 0.9800
C23 H23B 0.9800
C23 H23C 0.9800
C24 C29 1.400(7)
C24 C25 1.400(7)
C25 C26 1.400(7)
C25 C30 1.501(7)
C26 C27 1.377(7)
C26 H26 0.9500
C27 C28 1.383(7)
C27 C31 1.514(7)
C28 C29 1.387(7)
C28 H28 0.9500
C29 C32 1.502(7)
C30 H30A 0.9800
C30 H30B 0.9800
C30 H30C 0.9800
C31 H31A 0.9800
C31 H31B 0.9800
C31 H31C 0.9800
C32 H32A 0.9800
C32 H32B 0.9800
C32 H32C 0.9800
C33 C35 1.404(7)
C33 C34 1.505(7)
C34 H34A 0.9800
C34 H34B 0.9800
C34 H34C 0.9800
C35 C36 1.406(7)
C35 H35 0.9500
C36 C37 1.508(7)
C37 H37A 0.9800
C37 H37B 0.9800
C37 H37C 0.9800
C38 C39 1.396(7)
C38 C43 1.397(8)
C39 C40 1.388(8)
C39 C44 1.503(8)
C40 C41 1.396(9)
C40 H40 0.9500
C41 C42 1.380(9)
C41 C45 1.512(8)
C42 C43 1.388(8)
C42 H42 0.9500
C43 C46 1.514(8)
C44 H44A 0.9800
C44 H44B 0.9800
C44 H44C 0.9800
C45 H45A 0.9800
C45 H45B 0.9800
C45 H45C 0.9800
C46 H46A 0.9800
C46 H46B 0.9800
C46 H46C 0.9800
C47 C52 1.398(7)
C47 C48 1.409(7)
C47 C53 1.470(7)
C48 C49 1.384(7)
C48 H48 0.9500
C49 C50 1.372(8)
C49 H49 0.9500
C50 C51 1.375(8)
C50 H50 0.9500
C51 C52 1.373(7)
C51 H51 0.9500
C52 H52 0.9500
C53 C54 1.370(6)
C54 C55 1.479(7)
C55 C60 1.399(7)
C55 C56 1.412(7)
C56 C57 1.388(8)
C56 H56 0.9500
C57 C58 1.369(9)
C57 H57 0.9500
C58 C59 1.388(9)
C58 H58 0.9500
C59 C60 1.368(8)
C59 H59 0.9500
C60 H60 0.9500
